data_1536749
loop_
_publ_author_name
'Klevtsova, R.F.'
'Borisov, S.V.'
'Bliznyuk, N.A.'
'Glinskaya, L.A.'
'Klevtsov, P.V.'

_publ_section_title
;
 Crystal structures of double molybdates Na4Cu(MoO4)3 and Na2Ni(MoO4)2 -
 new members of the alluodite family
;
_journal_name_full 'Zhurnal Strukturnoi Khimii (Issue-No. from 1981)'
_journal_page_first 127
_journal_page_last 136
_journal_volume 32
_journal_year 1991
_chemical_formula_sum 'Mo2 Na1.9 Ni1.05 O8'
_chemical_name_systematic 'Na1.9 Ni1.05 (Mo O4)2'
_space_group_crystal_system monoclinic
_space_group_IT_number 15
_space_group_name_Hall '-A 2ya'
_space_group_name_H-M_alt 'A 1 2/a 1'
_cell_angle_alpha 90
_cell_angle_beta 111.85
_cell_angle_gamma 90
_cell_formula_units_Z 6
_cell_length_a 7.086
_cell_length_b 13.348
_cell_length_c 12.613
_cell_volume 1107.285
_citation_journal_id_ASTM ZSTKAI
_cod_data_source_file Klevtsova_ZSTKAI_1991_1235.cif
_cod_data_source_block Mo2Na1.9Ni1.05O8
_cod_depositor_comments
;
 Updating space group information.

 Antanas Vaitkus,
 2018-07-23
;
_cod_database_code 1536749

loop_
_space_group_symop_id
_space_group_symop_operation_xyz
1 x,y,z
2 -x+1/2,y,-z
3 -x,-y,-z
4 x-1/2,-y,z
5 x,y+1/2,z+1/2
6 -x+1/2,y+1/2,-z+1/2
7 -x,-y+1/2,-z+1/2
8 x-1/2,-y+1/2,z+1/2

loop_
_atom_site_label
_atom_site_type_symbol
_atom_site_fract_x
_atom_site_fract_y
_atom_site_fract_z
_atom_site_occupancy
_atom_site_U_iso_or_equiv
Na1 Na+1 0.25 0.2357 0 0.93 0.0
O6 O-2 0.889 0.6709 0.1728 1 0.0
O4 O-2 0.103 0.4924 0.1646 1 0.0
O5 O-2 0.181 0.5867 0.3782 1 0.0
O2 O-2 0.248 0.8661 0.1085 1 0.0
Na3 Na+1 0.25 0.5089 0 0.42 0.0
Mo2 Mo+6 0.1234 0.6082 0.2333 1 0.0
Na4 Na+1 0.3775 0.8372 0.287 0.25 0.0
Ni1 Ni+2 0.3775 0.8372 0.287 0.752 0.0
Ni2 Ni+2 0.25 0.2357 0 0.07 0.0
Na2 Na+1 0 0 0 1 0.0
O3 O-2 0.327 0.6816 0.2207 1 0.0
O1 O-2 0.471 0.708 0.0419 1 0.0
Mo1 Mo+6 0.25 0.784 0 1 0.0
